data_1513443
loop_
_publ_author_name
'Fustero, Santos'
'L\'azaro, Rub\'en'
'Aiguabella, Nuria'
'Riera, Antoni'
'Sim\'on-Fuentes, Antonio'
'Barrio, Pablo'

_publ_section_title
;
 Asymmetric allylation/Pauson-Khand reaction: a simple entry to polycyclic
 amines. Application to the synthesis of aminosteroid analogues
;
_journal_coden_ASTM ORLEF7
_journal_issue 4
_journal_name_full 'Organic Letters'
_journal_page_first 1224
_journal_page_last 1227
_journal_paper_doi 10.1021/ol500142c
_journal_volume 16
_journal_year 2014
_chemical_absolute_configuration ad
_chemical_formula_sum 'C24 H32 N O2.5 S Si'
_chemical_formula_weight 434.65
_space_group_IT_number 4
_symmetry_cell_setting monoclinic
_symmetry_space_group_name_Hall 'P 2yb'
_symmetry_space_group_name_H-M 'P 1 21 1'
_atom_sites_solution_hydrogens geom
_atom_sites_solution_primary direct
_atom_sites_solution_secondary difmap
_audit_creation_method SHELXL-97
_cell_angle_alpha 90.00
_cell_angle_beta 101.826(2)
_cell_angle_gamma 90.00
_cell_formula_units_Z 4
_cell_length_a 15.6508(6)
_cell_length_b 6.3555(3)
_cell_length_c 24.6704(12)
_cell_measurement_reflns_used 7506
_cell_measurement_temperature 100(2)
_cell_measurement_theta_max 29.89
_cell_measurement_theta_min 2.35
_cell_volume 2401.85(19)
_computing_cell_refinement 'Bruker APEX2 v2011.4-0'
_computing_data_collection 'Bruker APEX2 v2011.4-0'
_computing_data_reduction 'Bruker SAINT V7.60A'
_computing_molecular_graphics 'Bruker SHELXTL'
_computing_publication_material 'Bruker SHELXTL'
_computing_structure_refinement 'SHELXS-97 (Sheldrick, 2008)'
_computing_structure_solution Sir2011
_diffrn_ambient_temperature 100(2)
_diffrn_detector_area_resol_mean 512
_diffrn_detector_type '4K CCD area detector APEX II'
_diffrn_measured_fraction_theta_full 0.990
_diffrn_measured_fraction_theta_max 0.877
_diffrn_measurement_device_type 'APEX DUO Kappa 4-axis goniometer'
_diffrn_measurement_method
;
 Fullsphere data collection, phi and omega scans
;
_diffrn_measurement_specimen_support 'magnetic support with MicroMount'
_diffrn_radiation_monochromator 'Quazar MX Multilayer Optics'
_diffrn_radiation_type MoK\a
_diffrn_radiation_wavelength 0.71073
_diffrn_reflns_av_R_equivalents 0.0171
_diffrn_reflns_av_sigmaI/netI 0.0321
_diffrn_reflns_limit_h_max 13
_diffrn_reflns_limit_h_min -21
_diffrn_reflns_limit_k_max 8
_diffrn_reflns_limit_k_min -7
_diffrn_reflns_limit_l_max 34
_diffrn_reflns_limit_l_min -31
_diffrn_reflns_number 15973
_diffrn_reflns_theta_full 25.00
_diffrn_reflns_theta_max 30.24
_diffrn_reflns_theta_min 0.84
_diffrn_source 'Microfocus source E025 IuS'
_diffrn_source_current 0.6
_diffrn_source_power 50
_diffrn_source_size '0.2 mm x 0.2 mm fine focus'
_diffrn_source_type 'Bruker APEX DUO'
_exptl_absorpt_coefficient_mu 0.206
_exptl_absorpt_correction_T_max 0.9990
_exptl_absorpt_correction_T_min 0.9959
_exptl_absorpt_correction_type empirical
_exptl_absorpt_process_details
; 
 SADABS Version 2008/1 Bruker-Nonius
 Blessing, Acta Cryst. (1995) A51 33-38
;
_exptl_crystal_colour colourless
_exptl_crystal_density_diffrn 1.202
_exptl_crystal_density_method 'not measured'
_exptl_crystal_description block
_exptl_crystal_F_000 932
_exptl_crystal_size_max 0.02
_exptl_crystal_size_mid 0.01
_exptl_crystal_size_min 0.005
_refine_diff_density_max 0.386
_refine_diff_density_min -0.226
_refine_diff_density_rms 0.061
_refine_ls_abs_structure_details 'Flack H D (1983), Acta Cryst. A39, 876-881'
_refine_ls_abs_structure_Flack 0.02(5)
_refine_ls_extinction_method none
_refine_ls_goodness_of_fit_ref 1.083
_refine_ls_hydrogen_treatment noref
_refine_ls_matrix_type full
_refine_ls_number_parameters 550
_refine_ls_number_reflns 9733
_refine_ls_number_restraints 3
_refine_ls_restrained_S_all 1.083
_refine_ls_R_factor_all 0.0420
_refine_ls_R_factor_gt 0.0354
_refine_ls_shift/su_max 0.003
_refine_ls_shift/su_mean 0.000
_refine_ls_structure_factor_coef Fsqd
_refine_ls_weighting_details 'calc w=1/[\s^2^(Fo^2^)+(0.0731P)^2^+0.0491P] where P=(Fo^2^+2Fc^2^)/3'
_refine_ls_weighting_scheme calc
_refine_ls_wR_factor_gt 0.0969
_refine_ls_wR_factor_ref 0.1110
_reflns_number_gt 8889
_reflns_number_total 9733
_reflns_threshold_expression >2sigma(I)
_cod_data_source_file ol500142c_si_001.cif
_cod_data_source_block mo_naf923_0m
_cod_depositor_comments
;
The following automatic conversions were performed:

'_symmetry_cell_setting' value 'Monoclinic' changed to 'monoclinic'
according to
/usr/data/users/saulius/automatic-downloads/current/ACS/lib/dictionaries/cif_core.dic
dictionary named 'cif_core.dic' version 2.4.2 from 2011-04-26.

Automatic conversion script
Id: cif_fix_values 2281 2013-09-26 08:29:07Z andrius 

 Updated bibliographic information.

 Antanas Vaitkus,
 2019-09-22
;
_cod_original_sg_symbol_H-M P2(1)
_cod_database_code 1513443

loop_
_symmetry_equiv_pos_as_xyz
'x, y, z'
'-x, y+1/2, -z'

loop_
_atom_site_label
_atom_site_type_symbol
_atom_site_fract_x
_atom_site_fract_y
_atom_site_fract_z
_atom_site_U_iso_or_equiv
_atom_site_adp_type
_atom_site_occupancy
_atom_site_symmetry_multiplicity
_atom_site_calc_flag
_atom_site_refinement_flags
C1A C 0.26131(12) 0.4587(3) 1.00169(9) 0.0223(4) Uani 1 1 d .
H1A H 0.2301 0.5784 1.0154 0.027 Uiso 1 1 calc R
C2A C 0.19877(11) 0.2722(3) 0.99091(9) 0.0213(4) Uani 1 1 d .
C3A C 0.15180(12) 0.2180(4) 1.03326(9) 0.0226(4) Uani 1 1 d .
C4A C 0.15567(13) 0.3398(4) 1.08194(9) 0.0272(5) Uani 1 1 d .
H4A H 0.1893 0.4653 1.0869 0.033 Uiso 1 1 calc R
C5A C 0.11159(14) 0.2789(4) 1.12191(10) 0.0315(5) Uani 1 1 d .
H5A H 0.1159 0.3616 1.1544 0.038 Uiso 1 1 calc R
C6A C 0.06017(13) 0.0960(4) 1.11549(9) 0.0320(5) Uani 1 1 d .
H6A H 0.0298 0.0563 1.1435 0.038 Uiso 1 1 calc R
C7A C 0.05379(13) -0.0250(4) 1.06903(9) 0.0292(5) Uani 1 1 d .
H7A H 0.0190 -0.1487 1.0649 0.035 Uiso 1 1 calc R
C8A C 0.09913(12) 0.0337(4) 1.02674(8) 0.0236(4) Uani 1 1 d .
C9A C 0.09217(12) -0.0892(4) 0.97814(9) 0.0247(4) Uani 1 1 d .
H9A H 0.0579 -0.2138 0.9739 0.030 Uiso 1 1 calc R
C10A C 0.13442(12) -0.0294(4) 0.93738(9) 0.0246(4) Uani 1 1 d .
H10A H 0.1276 -0.1113 0.9046 0.030 Uiso 1 1 calc R
C11A C 0.18834(11) 0.1525(3) 0.94297(8) 0.0213(4) Uani 1 1 d .
C12A C 0.23667(12) 0.2060(3) 0.89903(9) 0.0225(4) Uani 1 1 d .
C13A C 0.22129(12) 0.1536(4) 0.84478(9) 0.0265(5) Uani 1 1 d .
C14A C 0.29483(14) 0.2458(5) 0.82186(10) 0.0378(6) Uani 1 1 d .
C15A C 0.34546(13) 0.3953(4) 0.86368(10) 0.0337(5) Uani 1 1 d .
H15A H 0.3319 0.5431 0.8524 0.040 Uiso 1 1 calc R
H15B H 0.4090 0.3721 0.8679 0.040 Uiso 1 1 calc R
C16A C 0.31596(12) 0.3457(4) 0.91725(9) 0.0262(4) Uani 1 1 d .
H16A H 0.3627 0.2633 0.9421 0.031 Uiso 1 1 calc R
C17A C 0.29068(13) 0.5314(4) 0.94910(9) 0.0274(4) Uani 1 1 d .
H17A H 0.2427 0.6101 0.9252 0.033 Uiso 1 1 calc R
H17B H 0.3412 0.6275 0.9593 0.033 Uiso 1 1 calc R
C18A C 0.12760(15) 0.1109(5) 0.72247(10) 0.0402(6) Uani 1 1 d .
H18A H 0.0732 0.0651 0.6982 0.060 Uiso 1 1 calc R
H18B H 0.1774 0.0490 0.7098 0.060 Uiso 1 1 calc R
H18C H 0.1316 0.2647 0.7215 0.060 Uiso 1 1 calc R
C19A C 0.13613(18) -0.2717(4) 0.79514(11) 0.0426(6) Uani 1 1 d .
H19A H 0.1399 -0.3238 0.8329 0.064 Uiso 1 1 calc R
H19B H 0.1883 -0.3151 0.7818 0.064 Uiso 1 1 calc R
H19C H 0.0841 -0.3302 0.7709 0.064 Uiso 1 1 calc R
C20A C 0.02321(12) 0.1147(4) 0.81001(10) 0.0323(5) Uani 1 1 d .
H20A H 0.0191 0.2680 0.8060 0.048 Uiso 1 1 calc R
H20B H 0.0201 0.0755 0.8480 0.048 Uiso 1 1 calc R
H20C H -0.0252 0.0487 0.7840 0.048 Uiso 1 1 calc R
C21A C 0.43595(13) 0.4397(4) 1.14941(9) 0.0288(5) Uani 1 1 d .
C22A C 0.46181(14) 0.6091(5) 1.19373(10) 0.0375(6) Uani 1 1 d .
H22A H 0.4901 0.5429 1.2287 0.056 Uiso 1 1 calc R
H22B H 0.4095 0.6847 1.1989 0.056 Uiso 1 1 calc R
H22C H 0.5024 0.7081 1.1820 0.056 Uiso 1 1 calc R
C23A C 0.51606(16) 0.3307(5) 1.13712(11) 0.0401(6) Uani 1 1 d .
H23A H 0.5492 0.2667 1.1711 0.060 Uiso 1 1 calc R
H23B H 0.5528 0.4338 1.1231 0.060 Uiso 1 1 calc R
H23C H 0.4979 0.2211 1.1092 0.060 Uiso 1 1 calc R
C24A C 0.37185(18) 0.2863(5) 1.16636(12) 0.0465(7) Uani 1 1 d .
H24A H 0.3600 0.1717 1.1393 0.070 Uiso 1 1 calc R
H24B H 0.3173 0.3598 1.1678 0.070 Uiso 1 1 calc R
H24C H 0.3969 0.2283 1.2030 0.070 Uiso 1 1 calc R
N1A N 0.33580(10) 0.3971(3) 1.04681(7) 0.0218(3) Uani 1 1 d .
H1NA H 0.3708 0.2951 1.0384 0.033 Uiso 1 1 d R
O1A O 0.31149(12) 0.2050(5) 0.77710(8) 0.0663(8) Uani 1 1 d .
O2A O 0.45438(10) 0.6911(3) 1.06668(7) 0.0292(3) Uani 1 1 d .
S1A S 0.38024(3) 0.58852(8) 1.08767(2) 0.02253(11) Uani 1 1 d .
Si1A Si 0.12879(3) 0.02316(10) 0.79475(2) 0.02508(13) Uani 1 1 d .
C1B C 0.20805(15) 0.5658(4) 0.40901(9) 0.0302(5) Uani 1 1 d .
H1B H 0.1498 0.5027 0.3931 0.036 Uiso 1 1 calc R
C2B C 0.19792(14) 0.7138(4) 0.45602(9) 0.0268(4) Uani 1 1 d .
C3B C 0.12740(13) 0.8637(4) 0.44716(10) 0.0283(5) Uani 1 1 d .
C4B C 0.06042(15) 0.8648(5) 0.39845(10) 0.0364(5) Uani 1 1 d .
H4B H 0.0610 0.7618 0.3706 0.044 Uiso 1 1 calc R
C5B C -0.00475(15) 1.0119(6) 0.39115(11) 0.0454(7) Uani 1 1 d .
H5B H -0.0486 1.0106 0.3582 0.055 Uiso 1 1 calc R
C6B C -0.00753(16) 1.1647(5) 0.43179(11) 0.0442(7) Uani 1 1 d .
H6B H -0.0535 1.2650 0.4263 0.053 Uiso 1 1 calc R
C7B C 0.05535(15) 1.1701(4) 0.47914(11) 0.0375(6) Uani 1 1 d .
H7B H 0.0534 1.2752 0.5062 0.045 Uiso 1 1 calc R
C8B C 0.12393(13) 1.0184(4) 0.48801(9) 0.0297(5) Uani 1 1 d .
C9B C 0.19036(14) 1.0243(4) 0.53644(10) 0.0308(5) Uani 1 1 d .
H9B H 0.1895 1.1313 0.5632 0.037 Uiso 1 1 calc R
C10B C 0.25580(14) 0.8782(4) 0.54519(10) 0.0286(5) Uani 1 1 d .
H10B H 0.2994 0.8831 0.5782 0.034 Uiso 1 1 calc R
C11B C 0.25904(13) 0.7177(4) 0.50493(9) 0.0268(4) Uani 1 1 d .
C12B C 0.33158(14) 0.5650(4) 0.51542(10) 0.0302(5) Uani 1 1 d .
C13B C 0.37936(14) 0.4939(4) 0.56402(10) 0.0334(5) Uani 1 1 d .
C14B C 0.44951(19) 0.3596(5) 0.54961(13) 0.0471(7) Uani 1 1 d .
C15B C 0.42632(19) 0.3087(5) 0.48918(12) 0.0488(8) Uani 1 1 d .
H15C H 0.4033 0.1635 0.4833 0.059 Uiso 1 1 calc R
H15D H 0.4779 0.3224 0.4720 0.059 Uiso 1 1 calc R
C16B C 0.35626(16) 0.4695(4) 0.46485(11) 0.0359(5) Uani 1 1 d .
H16B H 0.3824 0.5802 0.4444 0.043 Uiso 1 1 calc R
C17B C 0.27322(17) 0.3859(4) 0.42818(11) 0.0363(5) Uani 1 1 d .
H17C H 0.2461 0.2806 0.4489 0.044 Uiso 1 1 calc R
H17D H 0.2877 0.3154 0.3954 0.044 Uiso 1 1 calc R
C18B C 0.3908(2) 0.2264(5) 0.66366(12) 0.0512(7) Uani 1 1 d .
H18D H 0.4486 0.1814 0.6588 0.077 Uiso 1 1 calc R
H18E H 0.3461 0.1343 0.6422 0.077 Uiso 1 1 calc R
H18F H 0.3881 0.2183 0.7030 0.077 Uiso 1 1 calc R
C19B C 0.4559(2) 0.6710(5) 0.67994(17) 0.0686(11) Uani 1 1 d .
H19D H 0.4535 0.6618 0.7193 0.103 Uiso 1 1 calc R
H19E H 0.4459 0.8169 0.6674 0.103 Uiso 1 1 calc R
H19F H 0.5135 0.6250 0.6748 0.103 Uiso 1 1 calc R
C20B C 0.26055(17) 0.5775(6) 0.65009(11) 0.0486(7) Uani 1 1 d .
H20D H 0.2157 0.5152 0.6209 0.073 Uiso 1 1 calc R
H20E H 0.2551 0.7312 0.6487 0.073 Uiso 1 1 calc R
H20F H 0.2529 0.5267 0.6863 0.073 Uiso 1 1 calc R
C21B C 0.22769(13) 0.8723(3) 0.26843(9) 0.0238(4) Uani 1 1 d .
C22B C 0.31960(13) 0.9534(4) 0.29207(10) 0.0287(5) Uani 1 1 d .
H22D H 0.3320 1.0746 0.2704 0.043 Uiso 1 1 calc R
H22E H 0.3621 0.8417 0.2903 0.043 Uiso 1 1 calc R
H22F H 0.3237 0.9960 0.3307 0.043 Uiso 1 1 calc R
C23B C 0.21794(14) 0.8188(4) 0.20674(10) 0.0287(5) Uani 1 1 d .
H23D H 0.1600 0.7585 0.1927 0.043 Uiso 1 1 calc R
H23E H 0.2628 0.7167 0.2021 0.043 Uiso 1 1 calc R
H23F H 0.2248 0.9471 0.1860 0.043 Uiso 1 1 calc R
C24B C 0.15685(14) 1.0253(4) 0.27723(10) 0.0324(5) Uani 1 1 d .
H24D H 0.1652 1.0604 0.3166 0.049 Uiso 1 1 calc R
H24E H 0.0994 0.9601 0.2648 0.049 Uiso 1 1 calc R
H24F H 0.1603 1.1539 0.2559 0.049 Uiso 1 1 calc R
N1B N 0.23425(13) 0.7004(3) 0.36632(8) 0.0290(4) Uani 1 1 d .
H1NB H 0.2855 0.7471 0.3739 0.044 Uiso 1 1 d R
O1B O 0.27520(12) 0.4711(3) 0.28711(8) 0.0397(4) Uani 1 1 d .
O2B O 0.51704(14) 0.3082(4) 0.58220(10) 0.0648(7) Uani 1 1 d .
S1B S 0.20933(3) 0.61855(9) 0.30104(2) 0.02704(12) Uani 1 1 d .
Si1B Si 0.37093(4) 0.50045(11) 0.63928(3) 0.03205(15) Uani 1 1 d .
O1W O 0.54998(13) 0.5733(3) 0.98514(8) 0.0413(4) Uani 1 1 d D
H1W H 0.5204(19) 0.559(6) 1.0116(10) 0.062 Uiso 1 1 d D
H2W H 0.540(2) 0.453(3) 0.9676(13) 0.062 Uiso 1 1 d D

loop_
_atom_site_aniso_label
_atom_site_aniso_U_11
_atom_site_aniso_U_22
_atom_site_aniso_U_33
_atom_site_aniso_U_23
_atom_site_aniso_U_13
_atom_site_aniso_U_12
C1A 0.0216(8) 0.0225(10) 0.0215(10) 0.0013(8) 0.0013(7) 0.0025(7)
C2A 0.0161(8) 0.0251(10) 0.0220(10) 0.0018(8) 0.0022(7) 0.0030(7)
C3A 0.0183(8) 0.0271(10) 0.0217(10) 0.0016(8) 0.0021(7) 0.0049(7)
C4A 0.0209(9) 0.0355(12) 0.0249(11) -0.0019(9) 0.0041(8) 0.0033(8)
C5A 0.0293(10) 0.0446(13) 0.0207(11) -0.0029(10) 0.0051(8) 0.0096(10)
C6A 0.0271(9) 0.0491(14) 0.0213(10) 0.0103(11) 0.0082(8) 0.0090(10)
C7A 0.0220(9) 0.0387(13) 0.0263(11) 0.0092(10) 0.0035(8) 0.0011(8)
C8A 0.0193(8) 0.0291(11) 0.0213(10) 0.0044(9) 0.0019(7) 0.0023(8)
C9A 0.0232(9) 0.0265(11) 0.0232(10) 0.0024(9) 0.0017(7) -0.0032(8)
C10A 0.0232(9) 0.0293(11) 0.0194(10) -0.0019(8) -0.0004(7) 0.0020(8)
C11A 0.0174(8) 0.0264(10) 0.0198(10) 0.0036(8) 0.0029(7) 0.0038(7)
C12A 0.0176(8) 0.0266(10) 0.0231(10) 0.0038(9) 0.0040(7) 0.0051(7)
C13A 0.0197(8) 0.0385(13) 0.0220(10) 0.0053(9) 0.0056(7) 0.0050(8)
C14A 0.0216(9) 0.0676(18) 0.0246(12) 0.0073(12) 0.0054(8) -0.0020(10)
C15A 0.0207(9) 0.0524(15) 0.0284(12) 0.0095(12) 0.0063(8) -0.0024(10)
C16A 0.0184(8) 0.0366(12) 0.0232(11) 0.0066(9) 0.0029(7) -0.0001(8)
C17A 0.0248(9) 0.0313(11) 0.0239(10) 0.0073(9) -0.0001(7) -0.0028(8)
C18A 0.0366(11) 0.0595(16) 0.0235(11) 0.0049(13) 0.0037(9) -0.0018(12)
C19A 0.0557(15) 0.0364(14) 0.0318(14) -0.0027(11) 0.0001(11) 0.0123(12)
C20A 0.0215(9) 0.0428(13) 0.0316(12) 0.0027(11) 0.0033(8) 0.0041(9)
C21A 0.0252(9) 0.0380(12) 0.0217(11) 0.0040(9) 0.0014(8) -0.0003(9)
C22A 0.0276(10) 0.0609(16) 0.0236(11) -0.0091(12) 0.0046(8) -0.0004(11)
C23A 0.0402(12) 0.0466(15) 0.0305(13) 0.0008(12) 0.0001(10) 0.0178(11)
C24A 0.0476(14) 0.0559(17) 0.0333(14) 0.0199(13) 0.0017(11) -0.0127(13)
N1A 0.0198(7) 0.0221(8) 0.0215(9) -0.0006(7) -0.0001(6) 0.0019(6)
O1A 0.0334(9) 0.143(2) 0.0259(9) -0.0131(13) 0.0137(8) -0.0211(12)
O2A 0.0294(7) 0.0280(8) 0.0301(9) 0.0014(7) 0.0057(6) -0.0072(6)
S1A 0.0214(2) 0.0238(2) 0.0217(2) -0.0005(2) 0.00287(17) 0.00106(18)
Si1A 0.0235(2) 0.0323(3) 0.0188(3) 0.0015(2) 0.0028(2) 0.0051(2)
C1B 0.0414(11) 0.0262(11) 0.0279(11) -0.0030(9) 0.0184(9) -0.0093(9)
C2B 0.0303(10) 0.0268(10) 0.0259(11) -0.0010(9) 0.0123(8) -0.0068(8)
C3B 0.0267(9) 0.0345(12) 0.0258(11) -0.0025(10) 0.0105(8) -0.0076(9)
C4B 0.0303(10) 0.0533(15) 0.0265(12) -0.0065(12) 0.0080(9) -0.0034(10)
C5B 0.0278(10) 0.0737(19) 0.0336(13) -0.0033(15) 0.0036(9) 0.0049(12)
C6B 0.0313(11) 0.0623(19) 0.0393(15) -0.0008(14) 0.0077(10) 0.0129(12)
C7B 0.0383(12) 0.0425(14) 0.0347(13) -0.0034(11) 0.0143(10) 0.0063(10)
C8B 0.0282(9) 0.0345(11) 0.0279(11) -0.0004(10) 0.0090(8) -0.0048(9)
C9B 0.0349(10) 0.0299(11) 0.0283(11) -0.0051(10) 0.0081(9) -0.0015(9)
C10B 0.0305(10) 0.0303(11) 0.0250(11) -0.0012(10) 0.0058(8) -0.0033(9)
C11B 0.0300(10) 0.0246(10) 0.0286(11) 0.0020(9) 0.0127(9) -0.0048(8)
C12B 0.0349(10) 0.0287(12) 0.0316(12) 0.0048(9) 0.0171(9) -0.0006(9)
C13B 0.0349(11) 0.0341(12) 0.0349(12) 0.0085(11) 0.0152(9) 0.0057(10)
C14B 0.0543(15) 0.0490(16) 0.0450(16) 0.0156(14) 0.0264(13) 0.0191(13)
C15B 0.0610(17) 0.0503(17) 0.0443(17) 0.0142(14) 0.0325(14) 0.0235(14)
C16B 0.0459(12) 0.0336(13) 0.0346(13) 0.0098(11) 0.0236(11) 0.0069(10)
C17B 0.0603(15) 0.0238(11) 0.0309(13) 0.0026(10) 0.0240(12) -0.0017(11)
C18B 0.087(2) 0.0403(15) 0.0277(14) 0.0032(12) 0.0143(14) 0.0126(15)
C19B 0.0518(17) 0.0495(19) 0.088(3) -0.0195(19) -0.0255(16) 0.0089(14)
C20B 0.0465(13) 0.071(2) 0.0317(13) 0.0092(14) 0.0160(11) 0.0136(14)
C21B 0.0267(9) 0.0207(9) 0.0241(11) 0.0018(8) 0.0054(8) -0.0025(8)
C22B 0.0269(9) 0.0285(11) 0.0297(12) 0.0030(9) 0.0037(8) -0.0051(8)
C23B 0.0307(10) 0.0320(12) 0.0234(11) 0.0031(9) 0.0055(8) -0.0002(9)
C24B 0.0322(10) 0.0281(11) 0.0369(13) -0.0014(10) 0.0072(9) 0.0017(9)
N1B 0.0414(10) 0.0260(9) 0.0217(9) -0.0036(8) 0.0112(8) -0.0076(8)
O1B 0.0639(11) 0.0229(8) 0.0367(10) -0.0017(7) 0.0202(9) 0.0064(8)
O2B 0.0586(12) 0.0831(17) 0.0569(15) 0.0213(13) 0.0218(11) 0.0417(12)
S1B 0.0381(3) 0.0208(2) 0.0238(3) -0.0033(2) 0.0099(2) -0.0061(2)
Si1B 0.0363(3) 0.0324(3) 0.0255(3) -0.0031(3) 0.0015(2) 0.0065(3)
O1W 0.0615(11) 0.0326(10) 0.0360(10) -0.0118(8) 0.0246(9) -0.0206(8)

loop_
_atom_type_symbol
_atom_type_description
_atom_type_scat_dispersion_real
_atom_type_scat_dispersion_imag
_atom_type_scat_source
C C 0.0033 0.0016 'International Tables Vol C Tables 4.2.6.8 and 6.1.1.4'
H H 0.0000 0.0000 'International Tables Vol C Tables 4.2.6.8 and 6.1.1.4'
N N 0.0061 0.0033 'International Tables Vol C Tables 4.2.6.8 and 6.1.1.4'
O O 0.0106 0.0060 'International Tables Vol C Tables 4.2.6.8 and 6.1.1.4'
Si Si 0.0817 0.0704 'International Tables Vol C Tables 4.2.6.8 and 6.1.1.4'
S S 0.1246 0.1234 'International Tables Vol C Tables 4.2.6.8 and 6.1.1.4'

loop_
_geom_angle_atom_site_label_1
_geom_angle_atom_site_label_2
_geom_angle_atom_site_label_3
_geom_angle
N1A C1A C2A 107.56(16)
N1A C1A C17A 112.78(16)
C2A C1A C17A 112.31(18)
C11A C2A C3A 119.98(19)
C11A C2A C1A 122.26(18)
C3A C2A C1A 117.73(19)
C4A C3A C8A 117.89(19)
C4A C3A C2A 123.0(2)
C8A C3A C2A 119.10(19)
C5A C4A C3A 121.0(2)
C4A C5A C6A 121.0(2)
C7A C6A C5A 120.1(2)
C6A C7A C8A 120.3(2)
C9A C8A C3A 119.47(18)
C9A C8A C7A 120.8(2)
C3A C8A C7A 119.8(2)
C10A C9A C8A 120.3(2)
C9A C10A C11A 121.5(2)
C2A C11A C10A 119.50(18)
C2A C11A C12A 120.59(19)
C10A C11A C12A 119.82(19)
C13A C12A C11A 130.8(2)
C13A C12A C16A 113.97(18)
C11A C12A C16A 115.24(18)
C12A C13A C14A 106.37(19)
C12A C13A Si1A 135.35(16)
C14A C13A Si1A 117.96(16)
O1A C14A C13A 125.7(3)
O1A C14A C15A 125.3(2)
C13A C14A C15A 108.98(19)
C14A C15A C16A 104.72(19)
C17A C16A C12A 108.96(16)
C17A C16A C15A 116.6(2)
C12A C16A C15A 103.87(18)
C16A C17A C1A 111.05(18)
C23A C21A C24A 112.4(2)
C23A C21A C22A 110.86(19)
C24A C21A C22A 110.4(2)
C23A C21A S1A 109.76(16)
C24A C21A S1A 109.17(15)
C22A C21A S1A 103.87(17)
C1A N1A S1A 115.61(14)
O2A S1A N1A 111.57(9)
O2A S1A C21A 103.70(9)
N1A S1A C21A 101.27(10)
C20A Si1A C18A 105.34(11)
C20A Si1A C19A 111.52(13)
C18A Si1A C19A 106.97(14)
C20A Si1A C13A 108.89(10)
C18A Si1A C13A 110.45(11)
C19A Si1A C13A 113.36(11)
N1B C1B C2B 105.76(18)
N1B C1B C17B 112.65(18)
C2B C1B C17B 112.9(2)
C11B C2B C3B 119.6(2)
C11B C2B C1B 121.0(2)
C3B C2B C1B 119.2(2)
C8B C3B C4B 117.9(2)
C8B C3B C2B 119.4(2)
C4B C3B C2B 122.7(2)
C5B C4B C3B 121.0(2)
C4B C5B C6B 120.7(2)
C7B C6B C5B 120.4(2)
C6B C7B C8B 120.2(2)
C9B C8B C3B 119.4(2)
C9B C8B C7B 120.8(2)
C3B C8B C7B 119.8(2)
C10B C9B C8B 120.8(2)
C9B C10B C11B 120.4(2)
C2B C11B C10B 120.2(2)
C2B C11B C12B 120.9(2)
C10B C11B C12B 118.8(2)
C13B C12B C11B 129.8(2)
C13B C12B C16B 114.2(2)
C11B C12B C16B 116.0(2)
C12B C13B C14B 106.3(2)
C12B C13B Si1B 136.54(17)
C14B C13B Si1B 116.78(18)
O2B C14B C13B 124.8(3)
O2B C14B C15B 126.4(3)
C13B C14B C15B 108.8(2)
C14B C15B C16B 104.8(2)
C12B C16B C17B 107.50(19)
C12B C16B C15B 103.2(2)
C17B C16B C15B 117.2(2)
C16B C17B C1B 110.8(2)
C24B C21B C22B 112.71(18)
C24B C21B C23B 110.80(18)
C22B C21B C23B 110.34(18)
C24B C21B S1B 108.19(15)
C22B C21B S1B 110.26(15)
C23B C21B S1B 104.19(15)
C1B N1B S1B 117.72(15)
O1B S1B N1B 112.70(11)
O1B S1B C21B 105.81(10)
N1B S1B C21B 97.01(10)
C19B Si1B C18B 108.81(16)
C19B Si1B C20B 110.69(16)
C18B Si1B C20B 107.44(15)
C19B Si1B C13B 111.07(17)
C18B Si1B C13B 104.96(12)
C20B Si1B C13B 113.54(11)

loop_
_geom_bond_atom_site_label_1
_geom_bond_atom_site_label_2
_geom_bond_distance
C1A N1A 1.490(2)
C1A C2A 1.525(3)
C1A C17A 1.534(3)
C2A C11A 1.388(3)
C2A C3A 1.437(3)
C3A C4A 1.419(3)
C3A C8A 1.422(3)
C4A C5A 1.370(3)
C5A C6A 1.404(4)
C6A C7A 1.367(3)
C7A C8A 1.426(3)
C8A C9A 1.416(3)
C9A C10A 1.366(3)
C10A C11A 1.421(3)
C11A C12A 1.483(3)
C12A C13A 1.352(3)
C12A C16A 1.517(3)
C13A C14A 1.501(3)
C13A Si1A 1.890(2)
C14A O1A 1.214(3)
C14A C15A 1.503(4)
C15A C16A 1.519(3)
C16A C17A 1.515(3)
C18A Si1A 1.865(2)
C19A Si1A 1.878(3)
C20A Si1A 1.862(2)
C21A C23A 1.517(3)
C21A C24A 1.518(3)
C21A C22A 1.528(4)
C21A S1A 1.852(2)
N1A S1A 1.6411(18)
O2A S1A 1.5119(16)
C1B N1B 1.479(3)
C1B C2B 1.527(3)
C1B C17B 1.540(3)
C2B C11B 1.378(3)
C2B C3B 1.440(3)
C3B C8B 1.417(3)
C3B C4B 1.424(3)
C4B C5B 1.368(4)
C5B C6B 1.403(4)
C6B C7B 1.365(4)
C7B C8B 1.426(3)
C8B C9B 1.414(3)
C9B C10B 1.367(3)
C10B C11B 1.432(3)
C11B C12B 1.475(3)
C12B C13B 1.354(3)
C12B C16B 1.507(3)
C13B C14B 1.490(3)
C13B Si1B 1.889(2)
C14B O2B 1.233(4)
C14B C15B 1.496(4)
C15B C16B 1.529(4)
C16B C17B 1.519(4)
C18B Si1B 1.848(3)
C19B Si1B 1.845(3)
C20B Si1B 1.867(2)
C21B C24B 1.523(3)
C21B C22B 1.527(3)
C21B C23B 1.536(3)
C21B S1B 1.851(2)
N1B S1B 1.6611(19)
O1B S1B 1.4847(18)

loop_
_geom_torsion_atom_site_label_1
_geom_torsion_atom_site_label_2
_geom_torsion_atom_site_label_3
_geom_torsion_atom_site_label_4
_geom_torsion
N1A C1A C2A C11A -109.5(2)
C17A C1A C2A C11A 15.2(3)
N1A C1A C2A C3A 68.6(2)
C17A C1A C2A C3A -166.75(17)
C11A C2A C3A C4A -176.51(18)
C1A C2A C3A C4A 5.4(3)
C11A C2A C3A C8A 3.8(3)
C1A C2A C3A C8A -174.30(17)
C8A C3A C4A C5A 1.5(3)
C2A C3A C4A C5A -178.2(2)
C3A C4A C5A C6A -1.0(3)
C4A C5A C6A C7A 0.3(3)
C5A C6A C7A C8A -0.1(3)
C4A C3A C8A C9A 178.62(18)
C2A C3A C8A C9A -1.7(3)
C4A C3A C8A C7A -1.2(3)
C2A C3A C8A C7A 178.49(18)
C6A C7A C8A C9A -179.3(2)
C6A C7A C8A C3A 0.6(3)
C3A C8A C9A C10A -1.1(3)
C7A C8A C9A C10A 178.68(19)
C8A C9A C10A C11A 1.9(3)
C3A C2A C11A C10A -3.1(3)
C1A C2A C11A C10A 174.93(17)
C3A C2A C11A C12A -179.72(17)
C1A C2A C11A C12A -1.7(3)
C9A C10A C11A C2A 0.2(3)
C9A C10A C11A C12A 176.88(18)
C2A C11A C12A C13A -160.0(2)
C10A C11A C12A C13A 23.4(3)
C2A C11A C12A C16A 18.9(3)
C10A C11A C12A C16A -157.70(18)
C11A C12A C13A C14A -177.5(2)
C16A C12A C13A C14A 3.6(3)
C11A C12A C13A Si1A 9.4(4)
C16A C12A C13A Si1A -169.52(18)
C12A C13A C14A O1A 167.6(3)
Si1A C13A C14A O1A -17.9(4)
C12A C13A C14A C15A -11.7(3)
Si1A C13A C14A C15A 162.84(17)
O1A C14A C15A C16A -164.5(3)
C13A C14A C15A C16A 14.8(3)
C13A C12A C16A C17A 130.5(2)
C11A C12A C16A C17A -48.6(2)
C13A C12A C16A C15A 5.6(3)
C11A C12A C16A C15A -173.50(18)
C14A C15A C16A C17A -131.9(2)
C14A C15A C16A C12A -12.1(2)
C12A C16A C17A C1A 62.2(2)
C15A C16A C17A C1A 179.32(17)
N1A C1A C17A C16A 76.3(2)
C2A C1A C17A C16A -45.5(2)
C2A C1A N1A S1A -147.96(14)
C17A C1A N1A S1A 87.66(19)
C1A N1A S1A O2A -90.66(15)
C1A N1A S1A C21A 159.56(14)
C23A C21A S1A O2A -42.36(19)
C24A C21A S1A O2A -166.01(18)
C22A C21A S1A O2A 76.23(15)
C23A C21A S1A N1A 73.39(18)
C24A C21A S1A N1A -50.3(2)
C22A C21A S1A N1A -168.03(13)
C12A C13A Si1A C20A 38.3(3)
C14A C13A Si1A C20A -134.24(19)
C12A C13A Si1A C18A 153.5(2)
C14A C13A Si1A C18A -19.0(2)
C12A C13A Si1A C19A -86.5(3)
C14A C13A Si1A C19A 101.0(2)
N1B C1B C2B C11B -106.2(2)
C17B C1B C2B C11B 17.5(3)
N1B C1B C2B C3B 68.5(2)
C17B C1B C2B C3B -167.86(19)
C11B C2B C3B C8B 2.5(3)
C1B C2B C3B C8B -172.24(19)
C11B C2B C3B C4B -177.9(2)
C1B C2B C3B C4B 7.3(3)
C8B C3B C4B C5B 0.6(4)
C2B C3B C4B C5B -178.9(2)
C3B C4B C5B C6B -0.5(4)
C4B C5B C6B C7B 0.6(4)
C5B C6B C7B C8B -0.8(4)
C4B C3B C8B C9B -178.8(2)
C2B C3B C8B C9B 0.8(3)
C4B C3B C8B C7B -0.8(3)
C2B C3B C8B C7B 178.8(2)
C6B C7B C8B C9B 178.9(2)
C6B C7B C8B C3B 0.9(4)
C3B C8B C9B C10B -2.5(3)
C7B C8B C9B C10B 179.5(2)
C8B C9B C10B C11B 1.0(3)
C3B C2B C11B C10B -4.1(3)
C1B C2B C11B C10B 170.59(19)
C3B C2B C11B C12B 179.47(19)
C1B C2B C11B C12B -5.9(3)
C9B C10B C11B C2B 2.4(3)
C9B C10B C11B C12B 178.9(2)
C2B C11B C12B C13B -155.3(3)
C10B C11B C12B C13B 28.1(4)
C2B C11B C12B C16B 23.6(3)
C10B C11B C12B C16B -153.0(2)
C11B C12B C13B C14B -174.2(2)
C16B C12B C13B C14B 6.9(3)
C11B C12B C13B Si1B 13.7(5)
C16B C12B C13B Si1B -165.2(2)
C12B C13B C14B O2B 161.9(3)
Si1B C13B C14B O2B -24.1(4)
C12B C13B C14B C15B -15.1(3)
Si1B C13B C14B C15B 158.8(2)
O2B C14B C15B C16B -159.9(3)
C13B C14B C15B C16B 17.1(3)
C13B C12B C16B C17B 128.1(2)
C11B C12B C16B C17B -51.0(3)
C13B C12B C16B C15B 3.6(3)
C11B C12B C16B C15B -175.5(2)
C14B C15B C16B C12B -12.4(3)
C14B C15B C16B C17B -130.3(3)
C12B C16B C17B C1B 62.1(2)
C15B C16B C17B C1B 177.7(2)
N1B C1B C17B C16B 73.6(2)
C2B C1B C17B C16B -46.1(2)
C2B C1B N1B S1B -153.57(15)
C17B C1B N1B S1B 82.6(2)
C1B N1B S1B O1B -84.88(18)
C1B N1B S1B C21B 164.69(17)
C24B C21B S1B O1B 175.30(15)
C22B C21B S1B O1B -61.03(18)
C23B C21B S1B O1B 57.36(16)
C24B C21B S1B N1B -68.66(16)
C22B C21B S1B N1B 55.01(17)
C23B C21B S1B N1B 173.40(14)
C12B C13B Si1B C19B -111.0(3)
C14B C13B Si1B C19B 77.5(2)
C12B C13B Si1B C18B 131.6(3)
C14B C13B Si1B C18B -39.9(3)
C12B C13B Si1B C20B 14.5(4)
C14B C13B Si1B C20B -157.0(2)
